data_7152717
loop_
_publ_author_name
'Gal\'an, Elena'
'Andreu, Raquel'
'Gar\'in, Javier'
'Orduna, Jes\'us'
'Villacampa, Bel\'en'
'Diosdado, Beatriz E.'

_publ_section_title
;
 Cycloaddition reactions of polyenic donor-\p-acceptor systems with an
 electron-rich alkyne: access to new chromophores with second-order
 optical nonlinearities.
;
_journal_issue 43
_journal_name_full 'Organic &amp; biomolecular chemistry'
_journal_page_first 8684
_journal_page_last 8691
_journal_paper_doi 10.1039/c2ob26515j
_journal_volume 10
_journal_year 2012
_chemical_formula_moiety 'C33 H31 N5 S'
_chemical_formula_sum 'C33 H31 N5 S'
_chemical_formula_weight 529.69
_chemical_name_systematic
2-{(E)-5-[(E)-3-{4-(Diethylamino)phenyl}-1-{4-(dimethylamino)phenyl}allylidene]-4-phenylthiazol-2-ylidene}malononitrile
_space_group_IT_number 2
_symmetry_cell_setting triclinic
_symmetry_Int_Tables_number 2
_symmetry_space_group_name_Hall '-P 1'
_symmetry_space_group_name_H-M 'P -1'
_atom_sites_solution_hydrogens geom
_atom_sites_solution_primary direct
_atom_sites_solution_secondary difmap
_audit_creation_method SHELXL-97
_audit_update_record
;
2011-11-22 # Formatted by publCIF
;
_cell_angle_alpha 66.612(7)
_cell_angle_beta 77.281(4)
_cell_angle_gamma 77.711(5)
_cell_formula_units_Z 2
_cell_length_a 8.5856(3)
_cell_length_b 13.3808(10)
_cell_length_c 13.8389(9)
_cell_measurement_reflns_used 3148
_cell_measurement_temperature 298(1)
_cell_measurement_theta_max 28.7939
_cell_measurement_theta_min 2.6567
_cell_volume 1409.37(17)
_computing_cell_refinement
;
CrysAlis RED, Oxford Diffraction Ltd.,
Version 1.171.32.19 (release 28-02-2008 CrysAlis171 .NET)
(compiled Feb 28 2008,12:10:31)
;
_computing_data_collection
;
CrysAlis CCD, Oxford Diffraction Ltd.,
Version 1.171.32.19 (release 28-02-2008 CrysAlis171 .NET)
(compiled Feb 28 2008,12:10:31)
;
_computing_data_reduction
;
CrysAlis RED, Oxford Diffraction Ltd.,
Version 1.171.32.19 (release 28-02-2008 CrysAlis171 .NET)
(compiled Feb 28 2008,12:10:31)
;
_computing_molecular_graphics 'Diamond 3.2g'
_computing_publication_material 'SHELXL-97 (Sheldrick, 2008)'
_computing_structure_refinement 'SHELXL-97 (Sheldrick, 2008)'
_computing_structure_solution SIR-92
_diffrn_ambient_temperature 298(1)
_diffrn_detector_area_resol_mean 16.3990
_diffrn_measured_fraction_theta_full 0.993
_diffrn_measured_fraction_theta_max 0.993
_diffrn_measurement_device_type
;
CCD-based four-circle diffractometer
;
_diffrn_measurement_method \w-scans
_diffrn_radiation_monochromator graphite
_diffrn_radiation_type MoK\a
_diffrn_radiation_wavelength 0.71073
_diffrn_reflns_av_R_equivalents 0.0973
_diffrn_reflns_av_sigmaI/netI 0.1691
_diffrn_reflns_limit_h_max 10
_diffrn_reflns_limit_h_min -6
_diffrn_reflns_limit_k_max 15
_diffrn_reflns_limit_k_min -15
_diffrn_reflns_limit_l_max 16
_diffrn_reflns_limit_l_min -16
_diffrn_reflns_number 27453
_diffrn_reflns_theta_full 25.00
_diffrn_reflns_theta_max 25.00
_diffrn_reflns_theta_min 2.67
_diffrn_source 'Enhance (Mo) X-ray Source'
_exptl_absorpt_coefficient_mu 0.146
_exptl_absorpt_correction_type none
_exptl_crystal_colour green
_exptl_crystal_density_diffrn 1.248
_exptl_crystal_density_method 'not measured'
_exptl_crystal_description block
_exptl_crystal_F_000 560
_exptl_crystal_recrystallization_method 'diffusion of hexane into a solution of AcOEt at r.t.'
_exptl_crystal_size_max 0.37
_exptl_crystal_size_mid 0.12
_exptl_crystal_size_min 0.06
_refine_diff_density_max 0.130
_refine_diff_density_min -0.146
_refine_diff_density_rms 0.030
_refine_ls_extinction_method none
_refine_ls_goodness_of_fit_ref 0.805
_refine_ls_hydrogen_treatment constr
_refine_ls_matrix_type full
_refine_ls_number_parameters 354
_refine_ls_number_reflns 4939
_refine_ls_number_restraints 0
_refine_ls_restrained_S_all 0.805
_refine_ls_R_factor_all 0.1598
_refine_ls_R_factor_gt 0.0419
_refine_ls_shift/su_max 0.001
_refine_ls_shift/su_mean 0.000
_refine_ls_structure_factor_coef Fsqd
_refine_ls_weighting_details 'calc w=1/[\s^2^(Fo^2^)+(0.0005P)^2^+0.0000P] where P=(Fo^2^+2Fc^2^)/3'
_refine_ls_weighting_scheme calc
_refine_ls_wR_factor_gt 0.0365
_refine_ls_wR_factor_ref 0.0424
_reflns_number_gt 1804
_reflns_number_total 4939
_reflns_threshold_expression >2\s(I)
_cod_data_source_file c2ob26515j.txt
_cod_data_source_block 5a
_cod_original_cell_volume 1409.37(15)
_cod_database_code 7152717

loop_
_symmetry_equiv_pos_as_xyz
'x, y, z'
'-x, -y, -z'

loop_
_atom_site_label
_atom_site_type_symbol
_atom_site_fract_x
_atom_site_fract_y
_atom_site_fract_z
_atom_site_U_iso_or_equiv
_atom_site_adp_type
_atom_site_occupancy
_atom_site_symmetry_multiplicity
_atom_site_calc_flag
_atom_site_refinement_flags
S1 S 0.29769(7) 0.60881(6) 0.37440(5) 0.0591(2) Uani 1 1 d .
C1 C 0.2345(3) 0.7489(2) 0.3196(2) 0.0519(7) Uani 1 1 d .
N1 N 0.3487(3) 0.80692(16) 0.24870(16) 0.0514(6) Uani 1 1 d .
C2 C 0.4876(3) 0.7421(2) 0.23852(19) 0.0436(7) Uani 1 1 d .
C3 C 0.4898(3) 0.6281(2) 0.29929(18) 0.0452(7) Uani 1 1 d .
C4 C 0.0820(3) 0.7954(3) 0.3503(2) 0.0618(9) Uani 1 1 d .
C5 C -0.0275(3) 0.7285(3) 0.4279(3) 0.0725(10) Uani 1 1 d .
N2 N -0.1140(3) 0.6702(2) 0.4908(2) 0.1020(10) Uani 1 1 d .
C6 C 0.0331(3) 0.9099(3) 0.3074(2) 0.0690(10) Uani 1 1 d .
N3 N -0.0102(3) 1.0018(2) 0.2732(2) 0.0946(10) Uani 1 1 d .
C7 C 0.6235(3) 0.7970(2) 0.1645(2) 0.0451(7) Uani 1 1 d .
C8 C 0.6010(3) 0.8624(2) 0.0619(2) 0.0586(8) Uani 1 1 d .
H8 H 0.5005 0.8728 0.0418 0.070 Uiso 1 1 calc R
C9 C 0.7242(4) 0.9129(2) -0.0123(2) 0.0657(8) Uani 1 1 d .
H9 H 0.7075 0.9557 -0.0819 0.079 Uiso 1 1 calc R
C10 C 0.8714(3) 0.8994(2) 0.0177(2) 0.0665(9) Uani 1 1 d .
H10 H 0.9561 0.9317 -0.0318 0.080 Uiso 1 1 calc R
C11 C 0.8931(3) 0.8381(2) 0.1213(3) 0.0633(9) Uani 1 1 d .
H11 H 0.9921 0.8314 0.1417 0.076 Uiso 1 1 calc R
C12 C 0.7714(3) 0.78602(19) 0.1959(2) 0.0536(7) Uani 1 1 d .
H12 H 0.7880 0.7444 0.2658 0.064 Uiso 1 1 calc R
C13 C 0.6065(3) 0.5369(2) 0.30465(19) 0.0430(7) Uani 1 1 d .
C14 C 0.5774(3) 0.4314(2) 0.37769(18) 0.0492(8) Uani 1 1 d .
H14 H 0.4818 0.4268 0.4255 0.059 Uiso 1 1 calc R
C15 C 0.6768(3) 0.3355(2) 0.38456(19) 0.0489(7) Uani 1 1 d .
H15 H 0.7726 0.3409 0.3369 0.059 Uiso 1 1 calc R
C16 C 0.7631(3) 0.54809(19) 0.2330(2) 0.0449(7) Uani 1 1 d .
C17 C 0.7719(3) 0.58879(18) 0.1244(2) 0.0484(7) Uani 1 1 d .
H17 H 0.6770 0.6067 0.0956 0.058 Uiso 1 1 calc R
C18 C 0.9161(3) 0.60427(18) 0.05609(19) 0.0562(8) Uani 1 1 d .
H18 H 0.9169 0.6317 -0.0172 0.067 Uiso 1 1 calc R
C19 C 1.0611(4) 0.5788(2) 0.0971(3) 0.0599(8) Uani 1 1 d .
C20 C 1.0530(3) 0.5360(2) 0.2060(3) 0.0635(9) Uani 1 1 d .
H20 H 1.1475 0.5175 0.2354 0.076 Uiso 1 1 calc R
C21 C 0.9078(3) 0.51985(18) 0.2727(2) 0.0573(8) Uani 1 1 d .
H21 H 0.9069 0.4893 0.3460 0.069 Uiso 1 1 calc R
N4 N 1.2056(3) 0.5961(2) 0.0291(2) 0.0849(9) Uani 1 1 d .
C22 C 1.2044(3) 0.6554(2) -0.0821(2) 0.1063(12) Uani 1 1 d .
H22B H 1.1449 0.6210 -0.1085 0.128 Uiso 1 1 calc R
H22C H 1.3131 0.6554 -0.1189 0.128 Uiso 1 1 calc R
H22A H 1.1543 0.7298 -0.0938 0.128 Uiso 1 1 calc R
C23 C 1.3451(3) 0.5944(2) 0.0699(2) 0.1471(16) Uani 1 1 d .
H23C H 1.3254 0.6505 0.0996 0.177 Uiso 1 1 calc R
H23A H 1.4350 0.6077 0.0134 0.177 Uiso 1 1 calc R
H23B H 1.3690 0.5238 0.1243 0.177 Uiso 1 1 calc R
C24 C 0.6494(3) 0.2287(2) 0.4566(2) 0.0436(7) Uani 1 1 d .
C25 C 0.7673(3) 0.1377(2) 0.4578(2) 0.0564(8) Uani 1 1 d .
H25 H 0.8634 0.1495 0.4110 0.068 Uiso 1 1 calc R
C26 C 0.7471(3) 0.0342(2) 0.5240(2) 0.0579(8) Uani 1 1 d .
H26 H 0.8300 -0.0228 0.5221 0.069 Uiso 1 1 calc R
C27 C 0.6026(3) 0.0096(2) 0.5966(2) 0.0495(7) Uani 1 1 d .
C28 C 0.4856(3) 0.1018(2) 0.59462(19) 0.0501(7) Uani 1 1 d .
H28 H 0.3890 0.0907 0.6410 0.060 Uiso 1 1 calc R
C29 C 0.5072(3) 0.2052(2) 0.5288(2) 0.0525(8) Uani 1 1 d .
H29 H 0.4255 0.2627 0.5312 0.063 Uiso 1 1 calc R
N5 N 0.5767(3) -0.09269(19) 0.66044(17) 0.0593(7) Uani 1 1 d .
C30 C 0.6962(3) -0.1905(2) 0.6645(2) 0.0818(9) Uani 1 1 d .
H30A H 0.6401 -0.2508 0.6757 0.098 Uiso 1 1 calc R
H30B H 0.7655 -0.1753 0.5961 0.098 Uiso 1 1 calc R
C31 C 0.7971(3) -0.2252(2) 0.7482(2) 0.1246(13) Uani 1 1 d .
H31B H 0.8740 -0.2879 0.7448 0.187 Uiso 1 1 calc R
H31C H 0.7303 -0.2445 0.8166 0.187 Uiso 1 1 calc R
H31A H 0.8532 -0.1661 0.7379 0.187 Uiso 1 1 calc R
C32 C 0.4245(3) -0.1139(2) 0.7319(2) 0.0647(8) Uani 1 1 d .
H32A H 0.4104 -0.1895 0.7494 0.078 Uiso 1 1 calc R
H32B H 0.3369 -0.0668 0.6946 0.078 Uiso 1 1 calc R
C33 C 0.4132(3) -0.0953(2) 0.8336(2) 0.0851(9) Uani 1 1 d .
H33B H 0.3105 -0.1107 0.8763 0.128 Uiso 1 1 calc R
H33C H 0.4242 -0.0201 0.8172 0.128 Uiso 1 1 calc R
H33A H 0.4978 -0.1430 0.8721 0.128 Uiso 1 1 calc R

loop_
_atom_site_aniso_label
_atom_site_aniso_U_11
_atom_site_aniso_U_22
_atom_site_aniso_U_33
_atom_site_aniso_U_23
_atom_site_aniso_U_13
_atom_site_aniso_U_12
S1 0.0553(4) 0.0609(6) 0.0532(5) -0.0194(4) -0.0014(4) -0.0018(4)
C1 0.0503(19) 0.062(2) 0.049(2) -0.0311(17) -0.0129(16) 0.0059(18)
N1 0.0507(15) 0.0511(17) 0.0528(16) -0.0219(13) -0.0118(13) 0.0016(14)
C2 0.0473(19) 0.047(2) 0.0395(19) -0.0195(16) -0.0117(15) -0.0007(17)
C3 0.0480(18) 0.045(2) 0.0397(18) -0.0157(16) -0.0041(14) -0.0023(16)
C4 0.052(2) 0.070(3) 0.058(2) -0.024(2) -0.0113(17) 0.007(2)
C5 0.056(3) 0.090(3) 0.068(3) -0.037(2) -0.0149(19) 0.0184(19)
N2 0.067(2) 0.112(3) 0.103(3) -0.032(2) 0.0017(16) 0.0097(16)
C6 0.054(2) 0.091(3) 0.064(3) -0.042(3) -0.0114(17) 0.013(2)
N3 0.0841(19) 0.084(2) 0.110(3) -0.042(2) -0.0216(16) 0.0188(18)
C7 0.052(2) 0.0399(19) 0.046(2) -0.0201(16) -0.0109(17) 0.0012(15)
C8 0.060(2) 0.056(2) 0.057(2) -0.0164(18) -0.0156(18) -0.0035(16)
C9 0.081(2) 0.054(2) 0.056(2) -0.0130(17) -0.011(2) -0.0087(18)
C10 0.073(2) 0.057(2) 0.069(3) -0.022(2) 0.0006(19) -0.0219(17)
C11 0.057(2) 0.068(2) 0.079(3) -0.036(2) -0.018(2) -0.0117(18)
C12 0.0630(19) 0.050(2) 0.051(2) -0.0200(16) -0.0121(17) -0.0068(16)
C13 0.0447(18) 0.047(2) 0.0374(18) -0.0159(16) -0.0034(15) -0.0075(16)
C14 0.0489(17) 0.049(2) 0.0423(19) -0.0145(17) 0.0024(14) -0.0060(16)
C15 0.0493(17) 0.051(2) 0.0435(19) -0.0159(17) -0.0034(14) -0.0065(16)
C16 0.0458(19) 0.0421(19) 0.043(2) -0.0120(15) -0.0128(17) 0.0005(14)
C17 0.0466(18) 0.0539(19) 0.047(2) -0.0202(16) -0.0080(16) -0.0084(14)
C18 0.067(2) 0.061(2) 0.044(2) -0.0252(16) 0.0038(19) -0.0181(17)
C19 0.056(2) 0.058(2) 0.074(3) -0.033(2) -0.001(2) -0.0143(17)
C20 0.048(2) 0.067(2) 0.073(2) -0.022(2) -0.0168(19) -0.0016(16)
C21 0.0591(19) 0.053(2) 0.054(2) -0.0134(16) -0.0102(18) -0.0063(16)
N4 0.0664(19) 0.117(2) 0.079(2) -0.0447(19) 0.0218(18) -0.0449(17)
C22 0.097(2) 0.097(3) 0.121(3) -0.052(3) 0.051(2) -0.052(2)
C23 0.055(2) 0.237(5) 0.164(4) -0.083(3) 0.007(2) -0.057(2)
C24 0.0425(18) 0.045(2) 0.0422(19) -0.0190(16) -0.0056(15) 0.0006(17)
C25 0.0446(18) 0.060(2) 0.055(2) -0.0156(18) 0.0020(15) -0.0072(18)
C26 0.0492(19) 0.046(2) 0.065(2) -0.0157(17) -0.0023(16) 0.0056(16)
C27 0.063(2) 0.041(2) 0.044(2) -0.0144(17) -0.0133(16) -0.0039(18)
C28 0.0494(18) 0.042(2) 0.052(2) -0.0154(17) -0.0019(14) -0.0020(17)
C29 0.0505(19) 0.041(2) 0.057(2) -0.0168(17) -0.0046(16) 0.0068(15)
N5 0.0696(18) 0.0430(18) 0.0589(17) -0.0160(14) -0.0056(14) -0.0042(14)
C30 0.093(2) 0.056(2) 0.083(3) -0.020(2) -0.0079(18) 0.0015(19)
C31 0.107(3) 0.111(3) 0.148(4) -0.041(3) -0.063(2) 0.033(2)
C32 0.080(2) 0.052(2) 0.062(2) -0.0163(17) -0.0084(18) -0.0200(16)
C33 0.112(2) 0.086(2) 0.062(2) -0.034(2) -0.0005(18) -0.0240(19)

loop_
_atom_type_symbol
_atom_type_description
_atom_type_scat_dispersion_real
_atom_type_scat_dispersion_imag
_atom_type_scat_source
C C 0.0033 0.0016 'International Tables Vol C Tables 4.2.6.8 and 6.1.1.4'
H H 0.0000 0.0000 'International Tables Vol C Tables 4.2.6.8 and 6.1.1.4'
N N 0.0061 0.0033 'International Tables Vol C Tables 4.2.6.8 and 6.1.1.4'
S S 0.1246 0.1234 'International Tables Vol C Tables 4.2.6.8 and 6.1.1.4'

loop_
_geom_angle_atom_site_label_1
_geom_angle_atom_site_label_2
_geom_angle_atom_site_label_3
_geom_angle
C1 S1 C3 89.95(13)
N1 C1 C4 124.0(3)
N1 C1 S1 114.21(19)
C4 C1 S1 121.7(2)
C2 N1 C1 111.4(2)
N1 C2 C3 116.8(2)
N1 C2 C7 116.3(2)
C3 C2 C7 126.8(2)
C13 C3 C2 133.0(2)
C13 C3 S1 119.3(2)
C2 C3 S1 107.61(19)
C1 C4 C5 120.0(3)
C1 C4 C6 121.3(3)
C5 C4 C6 118.6(3)
N2 C5 C4 177.4(4)
N3 C6 C4 178.2(4)
C8 C7 C12 119.2(2)
C8 C7 C2 118.4(3)
C12 C7 C2 122.4(3)
C7 C8 C9 121.5(3)
C7 C8 H8 119.2
C9 C8 H8 119.2
C10 C9 C8 119.3(3)
C10 C9 H9 120.4
C8 C9 H9 120.4
C9 C10 C11 119.6(3)
C9 C10 H10 120.2
C11 C10 H10 120.2
C10 C11 C12 121.6(3)
C10 C11 H11 119.2
C12 C11 H11 119.2
C11 C12 C7 118.7(2)
C11 C12 H12 120.7
C7 C12 H12 120.7
C3 C13 C14 120.6(2)
C3 C13 C16 121.0(2)
C14 C13 C16 118.4(2)
C15 C14 C13 125.8(2)
C15 C14 H14 117.1
C13 C14 H14 117.1
C14 C15 C24 126.8(2)
C14 C15 H15 116.6
C24 C15 H15 116.6
C17 C16 C21 116.8(2)
C17 C16 C13 121.7(2)
C21 C16 C13 121.5(3)
C16 C17 C18 122.6(2)
C16 C17 H17 118.7
C18 C17 H17 118.7
C17 C18 C19 120.0(3)
C17 C18 H18 120.0
C19 C18 H18 120.0
C20 C19 N4 122.2(3)
C20 C19 C18 117.4(3)
N4 C19 C18 120.3(3)
C19 C20 C21 121.5(3)
C19 C20 H20 119.3
C21 C20 H20 119.3
C20 C21 C16 121.5(3)
C20 C21 H21 119.2
C16 C21 H21 119.2
C19 N4 C23 119.4(3)
C19 N4 C22 119.5(3)
C23 N4 C22 116.7(2)
N4 C22 H22B 109.5
N4 C22 H22C 109.5
H22B C22 H22C 109.5
N4 C22 H22A 109.5
H22B C22 H22A 109.5
H22C C22 H22A 109.5
N4 C23 H23C 109.5
N4 C23 H23A 109.5
H23C C23 H23A 109.5
N4 C23 H23B 109.5
H23C C23 H23B 109.5
H23A C23 H23B 109.5
C29 C24 C25 115.7(2)
C29 C24 C15 123.9(2)
C25 C24 C15 120.3(2)
C26 C25 C24 122.8(2)
C26 C25 H25 118.6
C24 C25 H25 118.6
C25 C26 C27 121.8(2)
C25 C26 H26 119.1
C27 C26 H26 119.1
N5 C27 C28 122.1(3)
N5 C27 C26 123.1(3)
C28 C27 C26 114.7(2)
C29 C28 C27 123.1(2)
C29 C28 H28 118.4
C27 C28 H28 118.4
C28 C29 C24 121.8(2)
C28 C29 H29 119.1
C24 C29 H29 119.1
C27 N5 C32 121.1(2)
C27 N5 C30 123.4(2)
C32 N5 C30 115.5(2)
C31 C30 N5 114.0(2)
C31 C30 H30A 108.7
N5 C30 H30A 108.7
C31 C30 H30B 108.7
N5 C30 H30B 108.7
H30A C30 H30B 107.6
C30 C31 H31B 109.5
C30 C31 H31C 109.5
H31B C31 H31C 109.5
C30 C31 H31A 109.5
H31B C31 H31A 109.5
H31C C31 H31A 109.5
N5 C32 C33 114.10(19)
N5 C32 H32A 108.7
C33 C32 H32A 108.7
N5 C32 H32B 108.7
C33 C32 H32B 108.7
H32A C32 H32B 107.6
C32 C33 H33B 109.5
C32 C33 H33C 109.5
H33B C33 H33C 109.5
C32 C33 H33A 109.5
H33B C33 H33A 109.5
H33C C33 H33A 109.5

loop_
_geom_bond_atom_site_label_1
_geom_bond_atom_site_label_2
_geom_bond_distance
S1 C1 1.733(2)
S1 C3 1.755(2)
C1 N1 1.350(2)
C1 C4 1.379(3)
N1 C2 1.333(2)
C2 C3 1.418(3)
C2 C7 1.481(3)
C3 C13 1.392(3)
C4 C5 1.410(3)
C4 C6 1.411(3)
C5 N2 1.158(3)
C6 N3 1.138(3)
C7 C8 1.372(3)
C7 C12 1.391(3)
C8 C9 1.381(3)
C8 H8 0.9300
C9 C10 1.370(3)
C9 H9 0.9300
C10 C11 1.371(3)
C10 H10 0.9300
C11 C12 1.381(3)
C11 H11 0.9300
C12 H12 0.9300
C13 C14 1.408(3)
C13 C16 1.481(3)
C14 C15 1.362(3)
C14 H14 0.9300
C15 C24 1.415(3)
C15 H15 0.9300
C16 C17 1.371(3)
C16 C21 1.387(3)
C17 C18 1.381(2)
C17 H17 0.9300
C18 C19 1.402(3)
C18 H18 0.9300
C19 C20 1.375(3)
C19 N4 1.383(3)
C20 C21 1.379(3)
C20 H20 0.9300
C21 H21 0.9300
N4 C23 1.425(3)
N4 C22 1.425(3)
C22 H22B 0.9600
C22 H22C 0.9600
C22 H22A 0.9600
C23 H23C 0.9600
C23 H23A 0.9600
C23 H23B 0.9600
C24 C29 1.401(3)
C24 C25 1.404(3)
C25 C26 1.346(3)
C25 H25 0.9300
C26 C27 1.421(3)
C26 H26 0.9300
C27 N5 1.337(3)
C27 C28 1.411(3)
C28 C29 1.347(3)
C28 H28 0.9300
C29 H29 0.9300
N5 C32 1.460(2)
N5 C30 1.471(3)
C30 C31 1.467(3)
C30 H30A 0.9700
C30 H30B 0.9700
C31 H31B 0.9600
C31 H31C 0.9600
C31 H31A 0.9600
C32 C33 1.504(3)
C32 H32A 0.9700
C32 H32B 0.9700
C33 H33B 0.9600
C33 H33C 0.9600
C33 H33A 0.9600

loop_
_geom_torsion_atom_site_label_1
_geom_torsion_atom_site_label_2
_geom_torsion_atom_site_label_3
_geom_torsion_atom_site_label_4
_geom_torsion
C3 S1 C1 N1 0.6(2)
C3 S1 C1 C4 -177.1(2)
C4 C1 N1 C2 176.4(2)
S1 C1 N1 C2 -1.3(3)
C1 N1 C2 C3 1.5(3)
C1 N1 C2 C7 -178.6(2)
N1 C2 C3 C13 175.7(2)
C7 C2 C3 C13 -4.2(4)
N1 C2 C3 S1 -1.0(3)
C7 C2 C3 S1 179.1(2)
C1 S1 C3 C13 -177.0(2)
C1 S1 C3 C2 0.20(19)
N1 C1 C4 C5 -177.7(3)
S1 C1 C4 C5 -0.3(4)
N1 C1 C4 C6 0.8(4)
S1 C1 C4 C6 178.2(2)
N1 C2 C7 C8 -54.2(3)
C3 C2 C7 C8 125.7(3)
N1 C2 C7 C12 124.8(2)
C3 C2 C7 C12 -55.3(4)
C12 C7 C8 C9 3.3(4)
C2 C7 C8 C9 -177.7(2)
C7 C8 C9 C10 -1.3(4)
C8 C9 C10 C11 -1.4(4)
C9 C10 C11 C12 2.3(4)
C10 C11 C12 C7 -0.3(4)
C8 C7 C12 C11 -2.4(4)
C2 C7 C12 C11 178.6(2)
C2 C3 C13 C14 176.9(3)
S1 C3 C13 C14 -6.7(3)
C2 C3 C13 C16 -3.8(4)
S1 C3 C13 C16 172.52(19)
C3 C13 C14 C15 174.6(2)
C16 C13 C14 C15 -4.6(4)
C13 C14 C15 C24 -179.4(3)
C3 C13 C16 C17 -59.6(3)
C14 C13 C16 C17 119.7(3)
C3 C13 C16 C21 119.2(3)
C14 C13 C16 C21 -61.5(3)
C21 C16 C17 C18 -1.6(4)
C13 C16 C17 C18 177.2(2)
C16 C17 C18 C19 -0.4(4)
C17 C18 C19 C20 1.6(4)
C17 C18 C19 N4 -178.7(2)
N4 C19 C20 C21 179.6(2)
C18 C19 C20 C21 -0.8(4)
C19 C20 C21 C16 -1.3(4)
C17 C16 C21 C20 2.4(4)
C13 C16 C21 C20 -176.4(2)
C20 C19 N4 C23 -14.8(4)
C18 C19 N4 C23 165.5(3)
C20 C19 N4 C22 -170.7(3)
C18 C19 N4 C22 9.6(4)
C14 C15 C24 C29 4.2(4)
C14 C15 C24 C25 -176.7(2)
C29 C24 C25 C26 -0.3(4)
C15 C24 C25 C26 -179.4(3)
C24 C25 C26 C27 1.0(4)
C25 C26 C27 N5 177.5(3)
C25 C26 C27 C28 -1.1(4)
N5 C27 C28 C29 -178.0(3)
C26 C27 C28 C29 0.6(4)
C27 C28 C29 C24 0.0(4)
C25 C24 C29 C28 -0.2(4)
C15 C24 C29 C28 178.9(3)
C28 C27 N5 C32 0.0(4)
C26 C27 N5 C32 -178.5(2)
C28 C27 N5 C30 -179.9(2)
C26 C27 N5 C30 1.6(4)
C27 N5 C30 C31 94.5(3)
C32 N5 C30 C31 -85.5(3)
C27 N5 C32 C33 -80.9(3)
C30 N5 C32 C33 99.1(3)
